data_6000643
loop_
_publ_author_name
'Horstmann, S.'
'Irran, E.'
'Schnick, W.'

_publ_section_title
;
 Phosphorus(V) nitride alpha-P3N5: Synthesis starting from
 tetraaminophosphonium iodide and crystal structure determination by
 synchrotron powder diffraction
;
_journal_name_full 'Zeitschrift Fur Anorganische Und Allgemeine Chemie'
_journal_page_first 620
_journal_page_last 628
_journal_paper_doi 10.1002/(SICI)1521-3749(199804)624:4<620::AID-ZAAC620>3.0.CO;2-K
_journal_volume 624
_journal_year 1998
_chemical_formula_sum 'N5 P3'
_chemical_formula_weight 163.0
_chemical_temperature_decomposition_gt 1073.15
_space_group_IT_number 9
_space_group_name_Hall 'C -2yc'
_space_group_name_H-M_alt 'C 1 c 1'
_cell_angle_alpha 90.000
_cell_angle_beta 115.809(1)
_cell_angle_gamma 90.000
_cell_formula_units_Z 4
_cell_length_a 8.12077(4)
_cell_length_b 5.83433(4)
_cell_length_c 9.16005(5)
_cell_volume 390.71
_diffrn_radiation_wavelength 0.99963(4)
_diffrn_reflns_number 699
_exptl_absorpt_coefficient_mu 5.283
_exptl_crystal_F_000 320
_cod_struct_determination_method 'powder diffraction'
_cod_database_code 6000643

loop_
_space_group_symop_operation_xyz
x,y,z
x,-y,z+1/2
x+1/2,y+1/2,z
x+1/2,-y+1/2,z+1/2

loop_
_atom_site_label
_atom_site_fract_x
_atom_site_fract_y
_atom_site_fract_z
_atom_site_U_iso_or_equiv
P(1) 0.0 0.5182(3) 0.0 36(4)
P(2) 0.136(1) 0.2000(8) 0.309(1) 36(4)
P(3) 0.365(2) 0.2924(8) 0.196(1) 36(4)
N(1) 0.009(2) -0.003(2) 0.269(1) 17(7)
N(2) 0.129(1) 0.341(1) 0.450(1) 17(7)
N(3) 0.370(1) 0.119(1) 0.066(1) 17(7)
N(4) 0.142(2) 0.351(2) 0.147(1) 17(7)
N(5) 0.356(2) 0.135(2) 0.348(1) 17(7)
